data_2010061
loop_
_publ_author_name
'Blaton, N.M.'
'Peeters, O.M.'
'De Ranter, C.J.'

_publ_section_title
;Structure and absolute configuration of
 (--)-(3<i>S</i>,4<i>R</i>)-4-carboxy-1-[4-cyano-4-(4-fluorophenyl)cyclohexyl]-3-methyl-4-phenylpiperidinium
 bromide (levocabastine hydrobromide)
;
_journal_issue 9
_journal_name_full 'Acta Crystallographica Section C'
_journal_page_first 1501
_journal_page_last 1503
_journal_paper_doi 10.1107/S0108270194002830
_journal_volume 50
_journal_year 1994
_chemical_formula_moiety 'C26 H30 F1 N2 O2 1+, Br 1- '
_chemical_formula_sum 'C26 H30 Br F N2 O2'
_chemical_formula_weight 501.44
_chemical_name_systematic
;
(-)-(3S,4R)-1-[4-Cyano-4-(4-fluorophenyl)cyclohexyl]-3-methyl-4-phenyl-
4-piperidinecarboxylic acid Hydrobromide
;
_space_group_IT_number 19
_symmetry_cell_setting orthorhombic
_symmetry_space_group_name_Hall 'P 2ac 2ab'
_symmetry_space_group_name_H-M 'P 21 21 21'
_cell_angle_alpha 90.00
_cell_angle_beta 90.00
_cell_angle_gamma 90.00
_cell_formula_units_Z 4
_cell_length_a 6.5920(10)
_cell_length_b 21.621(4)
_cell_length_c 16.894(4)
_cell_measurement_reflns_used 24
_cell_measurement_temperature 293
_cell_measurement_theta_max 25
_cell_measurement_theta_min 20
_cell_volume 2407.8(8)
_computing_cell_refinement 'P2~1~ Diffractometer Program (Syntex, 1975)'
_computing_data_collection 'P2~1~ Diffractometer Program (Syntex, 1975)'
_computing_data_reduction 'REDU4 (Stoe & Cie, 1992)                '
_computing_molecular_graphics 'PLUTO (Motherwell & Clegg, 1978)'
_computing_publication_material 'PARST (Nardelli, 1983)'
_computing_structure_refinement
;
NRCVAX (Gabe, Le Page, Charland, Lee & White, 1989)
;
_computing_structure_solution 'DIRDIF (Beurskens et al.,1981)'
_diffrn_ambient_temperature 293
_diffrn_measurement_device 'Syntex P2~1~ four-circle diffractometer '
_diffrn_measurement_method '\w/2\q scan                             '
_diffrn_radiation_type 'Cu K\a'
_diffrn_radiation_wavelength 1.54184
_diffrn_reflns_av_R_equivalents .0129
_diffrn_reflns_limit_h_max 7
_diffrn_reflns_limit_h_min 0
_diffrn_reflns_limit_k_max 22
_diffrn_reflns_limit_k_min 0
_diffrn_reflns_limit_l_max 17
_diffrn_reflns_limit_l_min -17
_diffrn_reflns_number 3414
_diffrn_reflns_theta_max 54.97
_diffrn_standards_decay_% <2
_diffrn_standards_interval_count 50
_diffrn_standards_number 3
_exptl_absorpt_coefficient_mu 2.593
_exptl_absorpt_correction_type none
_exptl_crystal_colour colourless
_exptl_crystal_density_diffrn 1.383
_exptl_crystal_description plate
_exptl_crystal_F_000 1040
_exptl_crystal_size_max 0.5
_exptl_crystal_size_mid 0.3
_exptl_crystal_size_min 0.1
_refine_diff_density_max .27
_refine_diff_density_min -.21
_refine_ls_abs_structure_details
;
Absolute configuration: the Bijvoet coefficient was 0.961(1) and
exactly 1 for the 227 and 13 most significant Bijvoet pairs,
respectively.
;
_refine_ls_goodness_of_fit_obs .91
_refine_ls_hydrogen_treatment noref
_refine_ls_matrix_type full
_refine_ls_number_parameters 289
_refine_ls_number_reflns 2264
_refine_ls_R_factor_all .0479
_refine_ls_R_factor_obs .0293
_refine_ls_shift/esd_max <0.001
_refine_ls_structure_factor_coef F
_refine_ls_weighting_details w=1/[\s^2^(F)+0.00100F^2^]
_refine_ls_weighting_scheme calc
_refine_ls_wR_factor_all .0430
_refine_ls_wR_factor_obs .0380
_reflns_number_observed 2264
_reflns_number_total 3002
_reflns_observed_criterion >3.0\s(I)
_cod_data_source_file na1090.cif
_cod_data_source_block Y
_cod_depositor_comments
;
The following automatic conversions were performed:
'_symmetry_cell_setting' value 'Orthorhombic' changed to 'orthorhombic'
according to '/home/saulius/struct/CIF-dictionaries/cif_core.dic'
dictionary named 'cif_core.dic' version 2.4.1 from 2010-06-29.

Automatic conversion script
Id: cif_fix_enum 1527 2010-12-29 10:47:43Z saulius 

The following automatic conversions were performed:

'_symmetry_cell_setting' value 'Orthorhombic' changed to
'orthorhombic' according to
/home/saulius/struct/CIF-dictionaries/cif_core.dic dictionary named
'cif_core.dic' version 2.4.1 from 2010-06-29.

Automatic conversion script
Id: cif_fix_values 1715 2011-07-08 13:25:40Z adriana 

The following automatic conversions were performed:

'_refine_ls_weighting_scheme' value 'w=1/[\s^2^(F)+0.00100F^2^]' was
changed to 'calc'. New tag '_refine_ls_weighting_details' was
created. The value of the new tag was set to
'w=1/[\s^2^(F)+0.00100F^2^]'.

Automatic conversion script
Id: cif_fix_values 3143 2015-03-26 13:38:13Z robertas 
;
_cod_original_cell_volume 2407.8(9)
_cod_original_formula_sum 'C26 H30 Br1 F1 N2 O2  '
_cod_database_code 2010061

loop_
_symmetry_equiv_pos_as_xyz
x,y,z
1/2+x,1/2-y,-z
-x,1/2+y,1/2-z
1/2-x,-y,1/2+z

loop_
_atom_site_aniso_label
_atom_site_aniso_U_11
_atom_site_aniso_U_22
_atom_site_aniso_U_33
_atom_site_aniso_U_12
_atom_site_aniso_U_13
_atom_site_aniso_U_23
Br .0479(3) .0619(3) .0578(3) -.0028(4) -.0060(4) -.0029(3)
F .139(3) .049(2) .096(2) .007(3) .003(3) -.013(2)
C1 .092(4) .039(3) .055(3) .003(5) .000(5) -.005(2)
C2 .089(5) .072(5) .085(5) .029(4) -.022(4) -.013(4)
C3 .053(4) .063(4) .096(5) .006(3) -.022(4) -.020(4)
C4 .047(3) .045(3) .055(3) -.003(3) .006(3) .006(2)
C5 .049(3) .059(4) .072(4) .000(3) -.012(3) -.003(3)
C6 .071(4) .049(4) .078(5) -.013(3) -.002(4) -.013(3)
C7 .031(3) .041(3) .061(3) .002(2) -.001(2) .000(2)
C8 .054(4) .044(3) .049(3) -.006(2) -.001(2) .002(2)
C9 .050(3) .041(2) .051(2) -.002(2) -.003(3) .008(2)
C10 .042(3) .038(3) .053(3) .000(2) .001(2) .000(2)
C11 .057(4) .039(2) .049(3) -.004(2) .000(3) .007(2)
C12 .056(4) .047(3) .052(3) .000(3) -.002(2) .005(2)
C13 .058(4) .036(3) .076(4) -.005(3) .000(3) -.001(3)
N14 .045(4) .074(4) .134(5) .006(2) .015(3) .000(3)
N15 .042(2) .035(3) .055(3) .004(2) -.005(2) .005(2)
C16 .034(3) .048(3) .061(3) .010(2) -.004(2) -.002(3)
C17 .045(4) .048(3) .053(3) .008(2) -.007(2) -.003(2)
C18 .045(3) .041(3) .052(3) -.003(2) .001(2) .005(2)
C19 .047(3) .042(3) .052(3) -.004(2) -.009(3) .001(2)
C20 .049(3) .052(3) .058(3) .001(2) -.022(3) .003(3)
C21 .072(4) .050(3) .055(3) .012(4) -.005(4) .002(2)
C22 .059(4) .066(3) .061(3) .001(3) -.004(4) -.001(3)
O23 .075(3) .129(4) .055(2) -.023(3) -.004(2) .030(3)
O24 .058(3) .198(6) .103(4) -.036(3) -.003(3) .058(4)
C25 .058(3) .049(3) .046(3) .002(3) -.001(3) -.004(3)
C26 .076(4) .048(4) .064(4) -.003(3) .004(3) -.002(3)
C27 .090(5) .055(4) .086(5) -.017(3) -.002(4) .005(4)
C28 .116(6) .061(4) .094(5) -.007(4) .010(5) -.013(4)
C29 .100(6) .067(5) .138(7) .026(4) .003(5) -.026(5)
C30 .067(4) .069(5) .122(6) .009(4) -.001(4) -.036(4)

loop_
_atom_site_label
_atom_site_fract_x
_atom_site_fract_y
_atom_site_fract_z
_atom_site_U_iso_or_equiv
_atom_site_thermal_displace_type
_atom_site_calc_flag
_atom_site_calc_attached_atom
_atom_site_type_symbol
Br .49207(9) -.03452(2) .64381(3) .0559(2) aniso . . Br
F .9975(9) .44650(10) .7362(2) .0950(10) aniso . . F
C1 1.0110(10) .3876(2) .7092(3) .062(2) aniso . . C
C2 .8410(10) .3618(3) .6786(4) .082(3) aniso . . C
C3 .8543(8) .3004(3) .6499(4) .071(2) aniso . . C
C4 1.0346(7) .2677(2) .6542(3) .049(2) aniso . . C
C5 1.1981(9) .2970(3) .6880(3) .060(2) aniso . . C
C6 1.1870(10) .3567(3) .7160(4) .066(2) aniso . . C
C7 1.0477(6) .2021(2) .6207(3) .044(2) aniso . . C
C8 .9524(7) .1537(2) .6784(3) .049(2) aniso . . C
C9 .9601(7) .0875(2) .6451(3) .047(2) aniso . . C
C10 .8573(7) .0845(2) .5637(3) .044(2) aniso . . C
C11 .9538(8) .1300(2) .5062(3) .048(2) aniso . . C
C12 .9429(7) .1958(2) .5394(3) .052(2) aniso . . C
C13 1.2642(9) .1855(2) .6104(3) .057(2) aniso . . C
N14 1.4288(7) .1725(2) .5991(3) .085(2) aniso . . N
N15 .8541(6) .0193(2) .5330(2) .0440(10) aniso . . N
C16 1.0629(7) -.0077(2) .5198(3) .048(2) aniso . . C
C17 1.0524(7) -.0762(2) .4980(3) .049(2) aniso . . C
C18 .9242(7) -.0857(2) .4228(3) .046(2) aniso . . C
C19 .7142(7) -.0564(2) .4353(3) .047(2) aniso . . C
C20 .7282(8) .0113(2) .4589(3) .053(2) aniso . . C
C21 .9790(10) -.1156(2) .5676(3) .059(2) aniso . . C
C22 1.0319(9) -.0557(2) .3514(3) .062(2) aniso . . C
O23 .9088(6) -.0454(2) .2925(2) .086(2) aniso . . O
O24 1.2089(6) -.0450(3) .3487(3) .120(3) aniso . . O
C25 .9105(8) -.1550(2) .4004(3) .051(2) aniso . . C
C26 .7291(9) -.1830(3) .3811(3) .063(2) aniso . . C
C27 .7230(10) -.2453(3) .3599(4) .077(3) aniso . . C
C28 .8950(10) -.2804(3) .3615(5) .090(3) aniso . . C
C29 1.0740(10) -.2534(3) .3797(5) .102(4) aniso . . C
C30 1.0832(9) -.1901(3) .3997(4) .086(3) aniso . . C
H2 .6951 .3885 .6804 .082 iso calc C2 H
H3 .7233 .2780 .6282 .075 iso calc C3 H
H5 1.3462 .2708 .6944 .063 iso calc C5 H
H6 1.3194 .3794 .7462 .076 iso calc C6 H
H8A 1.0361 .1549 .7343 .055 iso calc C8 H
H8B .7967 .1665 .6902 .055 iso calc C8 H
H9A .8789 .0561 .6858 .052 iso calc C9 H
H9B 1.1137 .0717 .6400 .052 iso calc C9 H
H10 .7016 .0996 .5731 .056 iso calc C10 H
H11A 1.1162 .1165 .4981 .055 iso calc C11 H
H11B .8816 .1266 .4496 .055 iso calc C11 H
H12A .7858 .2089 .5455 .062 iso calc C12 H
H12B 1.0174 .2279 .4992 .062 iso calc C12 H
H15 .7835 -.0102 .5791 .050 iso calc N15 H
H16A 1.1302 .0192 .4706 .061 iso calc C16 H
H16B 1.1549 -.0003 .5714 .061 iso calc C16 H
H17 1.2123 -.0912 .4832 .057 iso calc C17 H
H19A .6315 -.0812 .4806 .059 iso calc C19 H
H19B .6256 -.0593 .3801 .059 iso calc C19 H
H20A .5811 .0315 .4683 .058 iso calc C20 H
H20B .8055 .0377 .4120 .058 iso calc C20 H
H21A .9943 -.1575 .5532 .075 iso . . H
H21B .8281 -.1095 .5819 .075 iso . . H
H21C 1.0625 -.1079 .6115 .075 iso . . H
H23 1.0005 -.0149 .2487 .107 iso . . H
H26 .5839 -.1562 .3807 .063 iso calc C26 H
H27 .5779 -.2692 .3449 .083 iso calc C27 H
H28 .8836 -.3293 .3390 .106 iso calc C28 H
H29 1.2133 -.2838 .3749 .106 iso calc C29 H
H30 1.2311 -.1664 .4133 .094 iso calc C30 H

loop_
_atom_type_symbol
_atom_type_scat_dispersion_real
_atom_type_scat_dispersion_imag
_atom_type_scat_source
C .017 .009 'IT.4  Tab.2.2B 2.3.1'
H .000 .000 'IT.4  Tab.2.2B 2.3.1'
Br -.767 1.283 'IT.4  Tab.2.2B 2.3.1'
F .069 .053 'IT.4  Tab.2.2B 2.3.1'
N .029 .018 'IT.4  Tab.2.2B 2.3.1'
O .047 .032 'IT.4  Tab.2.2B 2.3.1'

loop_
_geom_angle_atom_site_label_1
_geom_angle_atom_site_label_2
_geom_angle_atom_site_label_3
_geom_angle
_geom_angle_publ_flag
F C1 C6 119.6(5) yes
F C1 C2 117.6(5) yes
C2 C1 C6 122.8(5) yes
C1 C2 H2 119.0(10) no
C1 C2 C3 117.8(6) yes
C3 C2 H2 123.0(10) no
C2 C3 H3 120.0(10) no
C2 C3 C4 120.9(6) yes
C4 C3 H3 119.0(10) no
C3 C4 C7 120.2(4) yes
C3 C4 C5 117.3(5) yes
C5 C4 C7 122.5(4) yes
C4 C5 H5 119.0(10) no
C4 C5 C6 122.2(5) yes
C6 C5 H5 119.0(10) no
C1 C6 C5 118.9(6) yes
C5 C6 H6 122.0(10) no
C1 C6 H6 120.0(10) no
C4 C7 C13 108.8(4) yes
C4 C7 C12 112.6(4) yes
C4 C7 C8 111.6(4) yes
C12 C7 C13 107.8(4) yes
C8 C7 C13 107.4(4) yes
C8 C7 C12 108.5(4) yes
C7 C8 H8B 109.00 no
C7 C8 H8A 109.00 no
C7 C8 C9 112.4(4) yes
H8A C8 H8B 108.00 no
C9 C8 H8B 110.00 no
C9 C8 H8A 109.00 no
C8 C9 H9B 111.00 no
C8 C9 H9A 109.00 no
C8 C9 C10 110.6(3) yes
H9A C9 H9B 108.00 no
C10 C9 H9B 109.00 no
C10 C9 H9A 109.00 no
C9 C10 H10 106.00 no
C9 C10 N15 110.7(4) yes
C9 C10 C11 111.1(4) yes
N15 C10 H10 109.00 no
C11 C10 H10 107.00 no
C11 C10 N15 113.1(4) yes
C10 C11 H11B 110.00 no
C10 C11 H11A 108.00 no
C10 C11 C12 110.3(4) yes
H11A C11 H11B 107.00 no
C12 C11 H11B 112.00 no
C12 C11 H11A 109.00 no
C7 C12 C11 112.7(4) yes
C11 C12 H12B 110.00 no
C11 C12 H12A 109.00 no
C7 C12 H12B 107.00 no
C7 C12 H12A 109.00 no
H12A C12 H12B 109.00 no
C7 C13 N14 177.1(6) yes
C10 N15 H15 108.00 no
C10 N15 C20 113.6(3) yes
C10 N15 C16 113.6(3) yes
C20 N15 H15 107.00 no
C16 N15 H15 105.00 no
C16 N15 C20 109.5(4) yes
N15 C16 H16B 110.00 no
N15 C16 H16A 106.00 no
N15 C16 C17 111.6(3) yes
H16A C16 H16B 108.00 no
C17 C16 H16B 111.00 no
C17 C16 H16A 110.00 no
C16 C17 H17 107.00 no
C16 C17 C21 111.7(4) yes
C16 C17 C18 110.7(4) yes
C21 C17 H17 108.00 no
C18 C17 H17 107.00 no
C18 C17 C21 112.7(4) yes
C17 C18 C25 111.3(4) yes
C17 C18 C22 109.6(4) yes
C17 C18 C19 109.0(4) yes
C22 C18 C25 104.0(4) yes
C19 C18 C25 112.4(4) yes
C19 C18 C22 110.4(4) yes
C18 C19 H19B 110.00 no
C18 C19 H19A 110.00 no
C18 C19 C20 112.3(4) yes
H19A C19 H19B 108.00 no
C20 C19 H19B 108.00 no
C20 C19 H19A 109.00 no
N15 C20 C19 111.1(4) yes
C19 C20 H20B 110.00 no
C19 C20 H20A 112.00 no
N15 C20 H20B 106.00 no
N15 C20 H20A 109.00 no
H20A C20 H20B 108.00 no
C17 C21 H21C 109.00 no
C17 C21 H21B 114.00 no
C17 C21 H21A 108.00 no
H21B C21 H21C 111.0(10) no
H21A C21 H21C 108.00 no
H21A C21 H21B 107.00 no
C18 C22 O24 124.2(5) yes
C18 C22 O23 112.5(4) yes
O23 C22 O24 123.3(5) yes
C22 O23 H23 105.00 no
C18 C25 C30 119.4(5) yes
C18 C25 C26 122.2(5) yes
C26 C25 C30 118.4(5) yes
C25 C26 H26 121.0(10) no
C25 C26 C27 120.5(6) yes
C27 C26 H26 118.0(10) no
C26 C27 H27 122.0(10) no
C26 C27 C28 120.7(6) yes
C28 C27 H27 117.0(10) no
C27 C28 H28 118.0(10) no
C27 C28 C29 119.2(6) yes
C29 C28 H28 123.0(10) no
C28 C29 H29 116.0(10) no
C28 C29 C30 120.8(7) yes
C30 C29 H29 123.0(10) no
C25 C30 C29 120.2(6) yes
C29 C30 H30 122.0(10) no
C25 C30 H30 118.0(10) no

loop_
_geom_bond_atom_site_label_1
_geom_bond_atom_site_label_2
_geom_bond_distance
_geom_bond_publ_flag
F C1 1.357(5) yes
C1 C2 1.350(10) yes
C1 C6 1.340(10) yes
C2 C3 1.415(9) yes
C2 H2 1.124(7) no
C3 C4 1.385(7) yes
C3 H3 1.056(5) no
C4 C5 1.374(7) yes
C4 C7 1.529(6) yes
C5 C6 1.378(8) yes
C5 H5 1.133(5) no
C6 H6 1.125(6) no
C7 C8 1.563(6) yes
C7 C12 1.543(6) yes
C7 C13 1.482(7) yes
C8 C9 1.538(6) yes
C8 H8A 1.094(4) no
C8 H8B 1.082(4) no
C9 C10 1.535(6) yes
C9 H9A 1.105(4) no
C9 H9B 1.072(4) no
C10 C11 1.520(6) yes
C10 N15 1.503(5) yes
C10 H10 1.089(4) no
C11 C12 1.533(6) yes
C11 H11A 1.117(4) no
C11 H11B 1.070(4) no
C12 H12A 1.078(4) no
C12 H12B 1.087(4) no
C13 N14 1.137(7) yes
N15 C16 1.512(5) yes
N15 C20 1.512(6) yes
N15 H15 1.108(3) no
C16 C17 1.528(6) yes
C16 H16A 1.108(5) no
C16 H16B 1.074(5) no
C17 C18 1.539(6) yes
C17 C21 1.531(6) yes
C17 H17 1.131(4) no
C18 C19 1.538(6) yes
C18 C22 1.543(7) yes
C18 C25 1.548(6) yes
C19 C20 1.520(6) yes
C19 H19A 1.082(4) no
C19 H19B 1.103(4) no
C20 H20A 1.075(4) no
C20 H20B 1.101(5) no
C21 H21A .943(4) no
C21 H21B 1.034(6) no
C21 H21C .937(5) no
C22 O23 1.302(6) yes
C22 O24 1.190(7) yes
O23 H23 1.161(4) no
C25 C26 1.380(8) yes
C25 C30 1.367(8) yes
C26 C27 1.393(7) yes
C26 H26 1.119(5) no
C27 C28 1.360(10) yes
C27 H27 1.118(6) no
C28 C29 1.350(10) yes
C28 H28 1.126(6) no
C29 C30 1.410(10) yes
C29 H29 1.134(7) no
C30 H30 1.126(6) no

loop_
_geom_torsion_atom_site_label_1
_geom_torsion_atom_site_label_2
_geom_torsion_atom_site_label_3
_geom_torsion_atom_site_label_4
_geom_torsion
_geom_torsion_publ_flag
F C1 C6 H6 2.0(10) no
F C1 C6 C5 -179.7(6) no
F C1 C2 C3 179.7(6) no
F C1 C2 H2 -3.0(10) no
C2 C1 C6 H6 -174.0(10) no
C2 C1 C6 C5 3.0(10) no
C6 C1 C2 H2 174.0(10) no
C6 C1 C2 C3 -2.0(10) no
C1 C2 C3 C4 1.0(10) no
C1 C2 C3 H3 177.0(10) no
H2 C2 C3 H3 1.0(10) no
H2 C2 C3 C4 -174.0(10) no
C2 C3 C4 C5 .7(9) no
C2 C3 C4 C7 -178.2(5) no
H3 C3 C4 C7 6.0(10) no
H3 C3 C4 C5 -175.0(10) no
C3 C4 C7 C8 -78.9(6) yes
C3 C4 C7 C12 43.4(6) yes
C3 C4 C7 C13 162.8(5) yes
C3 C4 C5 C6 -.8(8) no
C3 C4 C5 H5 178.0(10) no
C5 C4 C7 C8 102.3(5) no
C5 C4 C7 C12 -135.4(5) no
C5 C4 C7 C13 -16.0(6) no
C7 C4 C5 H5 -2.0(10) no
C7 C4 C5 C6 178.1(5) no
C4 C5 C6 C1 -.8(9) no
C4 C5 C6 H6 177.0(10) no
H5 C5 C6 C1 -178.0(10) no
H5 C5 C6 H6 -1.0(10) no
C4 C7 C12 H12A -58.0(10) no
C4 C7 C12 H12B 59.0(10) no
C4 C7 C12 C11 -179.3(4) no
C4 C7 C8 C9 178.9(4) yes
C4 C7 C8 H8A -60.00 no
C4 C7 C8 H8B 57.00 no
C8 C7 C12 H12A 65.00 no
C8 C7 C12 H12B -176.00 no
C13 C7 C12 C11 60.7(5) yes
C8 C7 C12 C11 -55.3(5) no
C12 C7 C8 H8B -67.00 no
C12 C7 C8 H8A 175.00 no
C12 C7 C8 C9 54.2(5) no
C13 C7 C8 H8B 176.00 no
C13 C7 C8 H8A 58.00 no
C13 C7 C8 C9 -62.0(5) no
C13 C7 C12 H12B -60.00 no
C13 C7 C12 H12A -178.00 no
C7 C8 C9 C10 -55.6(5) no
C7 C8 C9 H9A -174.00 no
C7 C8 C9 H9B 66.00 no
H8A C8 C9 H9B -54.0(10) no
H8A C8 C9 H9A 65.00 no
H8A C8 C9 C10 -175.00 no
H8B C8 C9 H9B -172.00 no
H8B C8 C9 H9A -53.0(10) no
H8B C8 C9 C10 66.00 no
C8 C9 C10 C11 56.6(5) no
C8 C9 C10 N15 -176.8(3) yes
C8 C9 C10 H10 -58.00 no
H9A C9 C10 H10 60.00 no
H9A C9 C10 N15 -56.00 no
H9A C9 C10 C11 176.00 no
H9B C9 C10 H10 178.00 no
H9B C9 C10 N15 61.00 no
H9B C9 C10 C11 -65.00 no
C9 C10 N15 C16 -62.6(5) yes
C9 C10 N15 C20 171.5(4) yes
C9 C10 N15 H15 54.00 no
C9 C10 C11 C12 -57.4(5) no
C9 C10 C11 H11A 62.00 no
C9 C10 C11 H11B 179.00 no
C11 C10 N15 C16 62.9(5) yes
C11 C10 N15 C20 -63.0(5) yes
C11 C10 N15 H15 179.00 no
N15 C10 C11 H11B 54.0(10) no
N15 C10 C11 H11A -62.00 no
N15 C10 C11 C12 177.3(4) no
H10 C10 C11 H11B -65.00 no
H10 C10 C11 H11A 177.00 no
H10 C10 C11 C12 58.00 no
H10 C10 N15 H15 -61.00 no
H10 C10 N15 C20 56.00 no
H10 C10 N15 C16 -177.00 no
C10 C11 C12 C7 58.0(5) no
C10 C11 C12 H12A -62.00 no
C10 C11 C12 H12B 178.00 no
H11A C11 C12 C7 -60.00 no
H11B C11 C12 C7 -179.00 no
H11A C11 C12 H12B 59.0(10) no
H11A C11 C12 H12A 178.00 no
H11B C11 C12 H12B -59.0(10) no
H11B C11 C12 H12A 60.0(10) no
C10 N15 C20 H20A -50.0(10) no
C10 N15 C20 H20B 66.00 no
C10 N15 C20 C19 -174.6(4) no
C10 N15 C16 C17 173.4(4) yes
C10 N15 C16 H16A -66.00 no
C10 N15 C16 H16B 49.0(10) no
C16 N15 C20 H20A -178.00 no
C16 N15 C20 H20B -61.00 no
H15 N15 C20 C19 -55.00 no
C16 N15 C20 C19 57.3(5) no
C20 N15 C16 H16B 178.00 no
C20 N15 C16 H16A 62.00 no
C20 N15 C16 C17 -58.5(5) no
H15 N15 C16 H16B -67.00 no
H15 N15 C16 H16A 176.00 no
H15 N15 C16 C17 56.00 no
H15 N15 C20 H20B -175.00 no
H15 N15 C20 H20A 68.00 no
N15 C16 C17 C18 58.3(5) no
N15 C16 C17 C21 -68.2(5) yes
N15 C16 C17 H17 174.00 no
H16A C16 C17 H17 57.0(10) no
H16A C16 C17 C21 174.00 no
H16A C16 C17 C18 -58.0(10) no
H16B C16 C17 H17 -62.0(10) no
H16B C16 C17 C21 55.0(10) no
H16B C16 C17 C18 -178.00 no
C16 C17 C21 H21A -171.00 no
C16 C17 C21 H21B 70.0(10) no
C16 C17 C21 H21C -54.0(10) no
C16 C17 C18 C19 -55.0(5) no
C16 C17 C18 C22 66.0(5) yes
C16 C17 C18 C25 -179.5(4) yes
C18 C17 C21 H21A 63.0(10) no
C18 C17 C21 H21B -54.0(10) no
C18 C17 C21 H21C -179.00 no
C21 C17 C18 C25 -53.6(5) no
C21 C17 C18 C22 -168.1(4) no
C21 C17 C18 C19 70.9(5) no
H17 C17 C18 C25 65.00 no
H17 C17 C18 C22 -49.00 no
H17 C17 C18 C19 -170.00 no
H17 C17 C21 H21C 62.0(10) no
H17 C17 C21 H21B -172.00 no
H17 C17 C21 H21A -54.0(10) no
C17 C18 C25 C26 132.9(5) yes
C17 C18 C25 C30 -47.0(6) no
C17 C18 C22 O23 -160.5(4) no
C17 C18 C22 O24 21.9(7) yes
C17 C18 C19 C20 55.0(5) no
C17 C18 C19 H19A -66.00 no
C17 C18 C19 H19B 175.00 no
C22 C18 C25 C26 -109.1(5) yes
C19 C18 C25 C26 10.3(7) no
C22 C18 C25 C30 71.0(6) no
C19 C18 C25 C30 -169.6(5) no
C19 C18 C22 O23 -40.4(6) no
C19 C18 C22 O24 142.0(6) no
C22 C18 C19 H19B 55.0(10) no
C22 C18 C19 H19A 173.00 no
C22 C18 C19 C20 -65.5(5) no
C25 C18 C19 H19B -60.0(10) no
C25 C18 C19 H19A 57.0(10) no
C25 C18 C19 C20 178.8(4) no
C25 C18 C22 O24 -97.2(6) no
C25 C18 C22 O23 80.4(5) yes
C18 C19 C20 N15 -57.0(5) no
C18 C19 C20 H20A -178.00 no
C18 C19 C20 H20B 60.0(10) no
H19A C19 C20 N15 65.0(10) no
H19B C19 C20 N15 -177.00 no
H19A C19 C20 H20B -176.00 no
H19A C19 C20 H20A -56.0(10) no
H19B C19 C20 H20B -60.0(10) no
H19B C19 C20 H20A 60.0(10) no
C18 C22 O23 H23 170.00 no
O24 C22 O23 H23 -12.0(10) no
C18 C25 C30 H30 -1.0(10) no
C18 C25 C30 C29 179.8(6) no
C18 C25 C26 C27 178.9(5) no
C18 C25 C26 H26 .0(10) no
C26 C25 C30 H30 178.0(10) no
C26 C25 C30 C29 -.1(9) no
C30 C25 C26 H26 -179.0(10) no
C30 C25 C26 C27 -1.2(9) no
C25 C26 C27 C28 3.2(9) no
C25 C26 C27 H27 179.0(10) no
H26 C26 C27 H27 -1.0(10) no
H26 C26 C27 C28 -177.0(10) no
C26 C27 C28 C29 -3.0(10) no
C26 C27 C28 H28 -174.0(10) no
H27 C27 C28 H28 9.0(10) no
H27 C27 C28 C29 -179.0(10) no
C27 C28 C29 C30 2.0(10) no
C27 C28 C29 H29 -174.0(10) no
H28 C28 C29 H29 -3.0(10) no
H28 C28 C29 C30 173.0(10) no
C28 C29 C30 C25 .0(10) no
C28 C29 C30 H30 -177.0(10) no
H29 C29 C30 C25 177.0(10) no
H29 C29 C30 H30 .0(10) no
